data_4112195
loop_
_publ_author_name
'Sayaka Uchida'
'Noritaka Mizuno'

_publ_section_title
;
 Zeotype Ionic Crystal of Cs5[Cr3O(OOCH)6(H2O)3][\a-CoW12O40].7.5H2O with
 Shape-Selective Adsorption of Water
;
_journal_name_full 'Journal of the American Chemical Society'
_journal_page_first 1602
_journal_page_last 1603
_journal_paper_doi 10.1021/ja038063f
_journal_volume 126
_journal_year 2004
_chemical_formula_moiety 'C6 Co Cr3 Cs5 O58 W12 '
_chemical_formula_sum 'C6 Co Cr3 Cs5 O58 W12'
_chemical_formula_weight 4085.68
_space_group_IT_number 14
_symmetry_cell_setting monoclinic
_symmetry_Int_Tables_number 14
_symmetry_space_group_name_Hall '-P 2ybc'
_symmetry_space_group_name_H-M 'P 1 21/c 1'
_cell_angle_alpha 90.000(2)
_cell_angle_beta 92.332(2)
_cell_angle_gamma 90.000(2)
_cell_formula_units_Z 4
_cell_length_a 12.3267(11)
_cell_length_b 18.641(2)
_cell_length_c 24.487(3)
_cell_measurement_reflns_used 11272
_cell_measurement_temperature 303.1
_cell_measurement_theta_max 27.5
_cell_measurement_theta_min 3.0
_cell_volume 5622.0(10)
_computing_cell_refinement CrystalClear
_computing_data_collection CrystalClear
_computing_data_reduction CrystalStructure
_computing_publication_material 'CrystalStructure Ver. 3.5.1'
_computing_structure_refinement CRYSTALS
_computing_structure_solution SIR92
_diffrn_detector_area_resol_mean 7.31
_diffrn_measured_fraction_theta_full 0.7211
_diffrn_measured_fraction_theta_max 0.7211
_diffrn_measurement_device_type 'Rigaku Mercury'
_diffrn_measurement_method \w
_diffrn_radiation_type 'Mo K\a'
_diffrn_radiation_wavelength 0.7107
_diffrn_reflns_av_R_equivalents 0.100
_diffrn_reflns_limit_h_max 15
_diffrn_reflns_limit_h_min -15
_diffrn_reflns_limit_k_max 7
_diffrn_reflns_limit_k_min -23
_diffrn_reflns_limit_l_max 22
_diffrn_reflns_limit_l_min -21
_diffrn_reflns_number 35028
_diffrn_reflns_theta_full 27.48
_diffrn_reflns_theta_max 27.48
_exptl_absorpt_coefficient_mu 28.618
_exptl_absorpt_correction_type none
_exptl_crystal_colour blue
_exptl_crystal_density_diffrn 4.827
_exptl_crystal_description prism
_exptl_crystal_F_000 7048.00
_exptl_crystal_size_max 0.10
_exptl_crystal_size_mid 0.10
_exptl_crystal_size_min 0.02
_refine_diff_density_max 6.91
_refine_diff_density_min -5.49
_refine_ls_extinction_method none
_refine_ls_goodness_of_fit_ref 7.955
_refine_ls_number_parameters 421
_refine_ls_number_reflns 3578
_refine_ls_R_factor_gt 0.0930
_refine_ls_shift/su_max 0.0540
_refine_ls_structure_factor_coef F
_refine_ls_weighting_details 'w = 1.0'
_refine_ls_weighting_scheme unit
_refine_ls_wR_factor_ref 0.1150
_reflns_number_gt 3578
_reflns_number_total 9573
_reflns_threshold_expression F^2^>2.0\s(F^2^)
_cod_data_source_file ja038063fsi20031119_015559.cif
_cod_data_source_block '__1b'
_cod_original_formula_sum 'C6 Co Cr3 Cs5 O58 W12 '
_cod_database_code 4112195

loop_
_symmetry_equiv_pos_as_xyz
x,y,z
-x,-y,-z
-x,y+1/2,-z+1/2
x,-y+1/2,z+1/2

loop_
_atom_site_label
_atom_site_type_symbol
_atom_site_fract_x
_atom_site_fract_y
_atom_site_fract_z
_atom_site_U_iso_or_equiv
_atom_site_adp_type
_atom_site_occupancy
_atom_site_symmetry_multiplicity
_atom_site_calc_flag
W(1) W 0.5532(4) 0.2497(2) 0.4457(2) 0.0225(13) Uani 1.00 1 d
W(2) W 0.1221(4) 0.1034(2) 0.3934(2) 0.0217(13) Uani 1.00 1 d
W(3) W 0.1588(3) 0.1481(2) 0.2461(2) 0.0205(12) Uani 1.00 1 d
W(4) W 0.2970(4) 0.1600(2) 0.4871(2) 0.0229(13) Uani 1.00 1 d
W(5) W 0.3823(4) 0.2258(2) 0.2122(2) 0.0195(13) Uani 1.00 1 d
W(6) W 0.0950(3) 0.2930(2) 0.3452(2) 0.0195(12) Uani 1.00 1 d
W(7) W 0.3636(4) 0.0290(2) 0.4074(2) 0.0221(13) Uani 1.00 1 d
W(8) W 0.3096(4) 0.3775(2) 0.3043(2) 0.0194(12) Uani 1.00 1 d
W(9) W 0.6057(4) 0.1266(2) 0.3565(2) 0.0209(12) Uani 1.00 1 d
W(10) W 0.2855(4) 0.3473(2) 0.4329(2) 0.0218(13) Uani 1.00 1 d
W(11) W 0.3871(4) 0.0603(2) 0.2580(2) 0.0197(12) Uani 1.00 1 d
W(12) W 0.5844(4) 0.2920(2) 0.3168(2) 0.0225(13) Uani 1.00 1 d
Cs(1) Cs 0.1946(6) 0.5550(4) 0.0207(3) 0.039(2) Uiso 1.00 1 d
Cs(2) Cs 0.1954(7) 0.9347(5) 0.1246(4) 0.050(2) Uiso 1.00 1 d
Cs(3) Cs 0.1137(7) 0.5422(5) 0.2178(4) 0.049(2) Uiso 1.00 1 d
Cs(4) Cs 0.4090(6) 0.4196(4) 0.1555(3) 0.038(2) Uiso 1.00 1 d
Cs(5) Cs 0.4461(6) 0.1336(4) 0.0724(3) 0.036(2) Uiso 1.00 1 d
Co(1) Co 0.3456(11) 0.2014(6) 0.3505(6) 0.015(4) Uani 1.00 1 d
Cr(1) Cr 0.2403(13) 0.6396(8) 0.3632(6) 0.016(5) Uani 1.00 1 d
Cr(2) Cr 0.1064(13) 0.7837(8) 0.3992(8) 0.025(5) Uani 1.00 1 d
Cr(3) Cr 0.055(2) 0.6268(8) 0.4561(7) 0.030(5) Uani 1.00 1 d
O(1) O 0.268(4) 0.289(3) 0.359(2) -0.002(11) Uiso 1.00 1 d
O(2) O 0.318(4) 0.164(3) 0.279(3) 0.008(13) Uiso 1.00 1 d
O(3) O 0.272(6) 0.133(4) 0.394(3) 0.03(2) Uiso 1.00 1 d
O(4) O 0.480(7) 0.216(4) 0.364(3) 0.04(2) Uiso 1.00 1 d
O(5) O 0.297(7) 0.162(4) 0.554(3) 0.04(2) Uiso 1.00 1 d
O(6) O 0.620(5) 0.286(3) 0.495(3) 0.01(1) Uiso 1.00 1 d
O(7) O -0.000(6) 0.075(4) 0.402(3) 0.03(2) Uiso 1.00 1 d
O(8) O 0.393(5) -0.063(3) 0.420(3) 0.02(2) Uiso 1.00 1 d
O(9) O -0.020(6) 0.317(4) 0.341(3) 0.04(2) Uiso 1.00 1 d
O(10) O 0.713(4) 0.067(3) 0.364(2) 0.006(12) Uiso 1.00 1 d
O(11) O 0.687(5) 0.344(3) 0.291(3) 0.01(1) Uiso 1.00 1 d
O(12) O 0.450(5) -0.010(4) 0.220(3) 0.03(2) Uiso 1.00 1 d
O(13) O 0.320(7) 0.462(4) 0.270(3) 0.05(2) Uiso 1.00 1 d
O(14) O 0.414(6) 0.260(4) 0.153(3) 0.04(2) Uiso 1.00 1 d
O(15) O 0.051(6) 0.119(4) 0.213(3) 0.04(2) Uiso 1.00 1 d
O(16) O 0.263(5) 0.404(3) 0.490(3) 0.02(2) Uiso 1.00 1 d
O(17) O 0.155(5) 0.127(3) 0.473(3) 0.02(1) Uiso 1.00 1 d
O(18) O 0.210(5) 0.014(3) 0.408(3) 0.02(2) Uiso 1.00 1 d
O(19) O 0.361(5) 0.062(3) 0.480(3) 0.02(2) Uiso 1.00 1 d
O(20) O 0.087(6) 0.206(4) 0.381(3) 0.04(2) Uiso 1.00 1 d
O(21) O 0.253(6) 0.254(4) 0.471(3) 0.03(2) Uiso 1.00 1 d
O(22) O 0.450(5) 0.193(3) 0.478(3) 0.010(13) Uiso 1.00 1 d
O(23) O 0.488(5) 0.066(3) 0.398(2) 0.010(13) Uiso 1.00 1 d
O(24) O 0.362(5) 0.024(4) 0.326(3) 0.03(2) Uiso 1.00 1 d
O(25) O 0.127(5) 0.102(3) 0.312(3) 0.02(2) Uiso 1.00 1 d
O(26) O 0.111(4) 0.232(3) 0.280(2) 0.005(12) Uiso 1.00 1 d
O(27) O 0.247(6) 0.061(4) 0.233(3) 0.03(2) Uiso 1.00 1 d
O(28) O 0.502(8) 0.092(5) 0.280(4) 0.06(3) Uiso 1.00 1 d
O(29) O 0.651(6) 0.177(4) 0.431(3) 0.03(2) Uiso 1.00 1 d
O(30) O 0.433(4) 0.322(3) 0.438(2) -0.001(11) Uiso 1.00 1 d
O(31) O 0.127(4) 0.348(3) 0.413(2) -0.004(11) Uiso 1.00 1 d
O(32) O 0.229(4) 0.197(3) 0.192(2) 0.006(12) Uiso 1.00 1 d
O(33) O 0.515(6) 0.248(4) 0.253(3) 0.03(2) Uiso 1.00 1 d
O(34) O 0.690(7) 0.205(4) 0.317(3) 0.04(2) Uiso 1.00 1 d
O(35) O 0.318(5) 0.309(3) 0.245(3) 0.01(1) Uiso 1.00 1 d
O(36) O 0.157(4) 0.370(3) 0.299(2) 0.008(13) Uiso 1.00 1 d
O(37) O 0.459(4) 0.354(3) 0.316(2) 0.005(13) Uiso 1.00 1 d
O(38) O 0.312(5) 0.413(3) 0.373(3) 0.02(2) Uiso 1.00 1 d
O(39) O 0.624(5) 0.311(3) 0.390(3) 0.009(13) Uiso 1.00 1 d
O(40) O 0.442(6) 0.129(4) 0.201(3) 0.04(2) Uiso 1.00 1 d
O(100) O 0.132(5) 0.680(3) 0.409(3) 0.01(1) Uiso 1.00 1 d
O(101) O 0.362(5) 0.589(3) 0.317(3) 0.02(2) Uiso 1.00 1 d
O(102) O 0.071(6) 0.891(4) 0.390(3) 0.04(2) Uiso 1.00 1 d
O(103) O -0.028(5) 0.573(3) 0.517(3) 0.02(2) Uiso 1.00 1 d
O(104) O 0.191(6) 0.682(4) 0.290(3) 0.04(2) Uiso 1.00 1 d
O(105) O 0.098(7) 0.782(4) 0.322(3) 0.05(2) Uiso 1.00 1 d
O(106) O 0.354(6) 0.712(4) 0.374(3) 0.04(2) Uiso 1.00 1 d
O(107) O 0.250(6) 0.807(4) 0.404(3) 0.03(2) Uiso 1.00 1 d
O(108) O 0.157(4) 0.552(3) 0.343(2) -0.000(11) Uiso 1.00 1 d
O(109) O 0.018(5) 0.548(3) 0.403(3) 0.02(2) Uiso 1.00 1 d
O(110) O 0.311(5) 0.589(3) 0.427(3) 0.02(2) Uiso 1.00 1 d
O(111) O 0.187(6) 0.570(4) 0.486(3) 0.04(2) Uiso 1.00 1 d
O(112) O 0.078(6) 0.690(4) 0.520(3) 0.04(2) Uiso 1.00 1 d
O(113) O 0.109(6) 0.800(4) 0.480(3) 0.04(2) Uiso 1.00 1 d
O(114) O -0.081(6) 0.668(4) 0.433(3) 0.04(2) Uiso 1.00 1 d
O(115) O -0.055(7) 0.774(4) 0.395(3) 0.04(2) Uiso 1.00 1 d
O(200) O 0.464(10) 0.975(6) 0.101(5) 0.09(4) Uiso 1.00 1 d
O(201) O 0.133(12) 0.392(8) 0.170(6) 0.12(5) Uiso 1.00 1 d
C(1) C 0.061(7) 0.523(5) 0.356(4) 0.01(2) Uiso 1.00 1 d
C(2) C 0.281(6) 0.569(4) 0.467(4) -0.00(2) Uiso 1.00 1 d
C(3) C 0.128(8) 0.741(5) 0.277(5) 0.03(3) Uiso 1.00 1 d
C(4) C 0.341(8) 0.786(5) 0.392(4) 0.02(3) Uiso 1.00 1 d
C(5) C 0.07(2) 0.760(13) 0.527(10) 0.13(8) Uiso 1.00 1 d
C(6) C -0.123(7) 0.733(5) 0.412(4) 0.01(2) Uiso 1.00 1 d

loop_
_atom_site_aniso_label
_atom_site_aniso_U_11
_atom_site_aniso_U_22
_atom_site_aniso_U_33
_atom_site_aniso_U_12
_atom_site_aniso_U_13
_atom_site_aniso_U_23
W(1) 0.030(3) 0.012(2) 0.025(3) 0.002(2) -0.002(2) -0.005(2)
W(2) 0.027(2) 0.016(2) 0.022(3) -0.003(2) 0.002(2) 0.004(2)
W(3) 0.023(2) 0.016(2) 0.023(3) -0.001(2) 0.002(2) -0.004(2)
W(4) 0.041(3) 0.014(2) 0.014(3) -0.000(2) 0.002(2) -0.001(2)
W(5) 0.034(3) 0.009(2) 0.016(3) 0.000(2) 0.005(2) 0.000(2)
W(6) 0.022(2) 0.011(2) 0.026(3) 0.003(2) -0.002(2) -0.003(2)
W(7) 0.035(3) 0.009(2) 0.023(3) 0.001(2) 0.009(2) 0.002(2)
W(8) 0.031(2) 0.007(2) 0.021(3) 0.002(2) 0.005(2) 0.001(2)
W(9) 0.026(2) 0.009(2) 0.027(3) 0.003(2) 0.001(2) -0.003(2)
W(10) 0.031(3) 0.014(2) 0.021(3) 0.005(2) 0.001(2) -0.005(2)
W(11) 0.031(2) 0.008(2) 0.021(3) 0.001(2) 0.006(2) -0.003(2)
W(12) 0.027(2) 0.013(2) 0.028(3) -0.001(2) 0.002(2) 0.002(2)
Co(1) 0.023(7) 0.009(6) 0.013(9) -0.002(5) 0.002(6) 0.004(5)
Cr(1) 0.025(9) 0.017(8) 0.004(11) -0.000(7) 0.003(7) -0.002(7)
Cr(2) 0.022(9) 0.010(7) 0.04(1) -0.001(7) 0.004(8) -0.006(8)
Cr(3) 0.051(12) 0.014(8) 0.025(13) -0.009(8) 0.016(9) -0.007(8)

loop_
_atom_type_symbol
_atom_type_description
_atom_type_scat_dispersion_real
_atom_type_scat_dispersion_imag
_atom_type_scat_source
C C 0.003 0.002
;
International Tables for Crystallography
(1992, Vol. C, Tables 4.2.6.8 and 6.1.1.4)
;
O O 0.011 0.006
;
International Tables for Crystallography
(1992, Vol. C, Tables 4.2.6.8 and 6.1.1.4)
;
Cs Cs -0.368 2.119
;
International Tables for Crystallography
(1992, Vol. C, Tables 4.2.6.8 and 6.1.1.4)
;
Cr Cr 0.321 0.624
;
International Tables for Crystallography
(1992, Vol. C, Tables 4.2.6.8 and 6.1.1.4)
;
Co Co 0.349 0.972
;
International Tables for Crystallography
(1992, Vol. C, Tables 4.2.6.8 and 6.1.1.4)
;
W W -0.849 6.872
;
International Tables for Crystallography
(1992, Vol. C, Tables 4.2.6.8 and 6.1.1.4)
;
